data_4305505
loop_
_publ_author_name
'Berta Cebri\'an-Losantos'
'Erwin Reisner'
'Christian R. Kowol'
'Alexander Roller'
'Sergiu Shova'
'Vladimir B. Arion'
'Bernhard K. Keppler'

_publ_section_title
;
Synthesis and Reactivity of the Aquation Product of the Antitumor
Complex trans-[RuIIICl4(indazole)2]-
;
_journal_name_full 'Inorganic Chemistry'
_journal_page_first 6513
_journal_page_last 6523
_journal_paper_doi 10.1021/ic800506g
_journal_volume 47
_journal_year 2008
_chemical_formula_sum 'C22 H28 Cl4 N4 Na O4 Ru'
_chemical_formula_weight 678.34
_chemical_name_systematic
; 
Sodium trans-[tetrachloridobis(indazole)ruthenate(III)] 
ethyl acetate adduct
;
_space_group_IT_number 2
_symmetry_cell_setting triclinic
_symmetry_space_group_name_Hall '-P 1'
_symmetry_space_group_name_H-M 'P -1'
_atom_sites_solution_hydrogens geom
_atom_sites_solution_primary direct
_atom_sites_solution_secondary difmap
_audit_creation_method SHELXL-97
_cell_angle_alpha 75.446(3)
_cell_angle_beta 83.563(4)
_cell_angle_gamma 84.134(3)
_cell_formula_units_Z 1
_cell_length_a 6.5950(4)
_cell_length_b 7.7044(4)
_cell_length_c 14.1038(8)
_cell_measurement_temperature 100(2)
_cell_volume 687.21(7)
_computing_structure_refinement 'SHELXL-97 (Sheldrick, 1997)'
_computing_structure_solution 'SHELXS-97 (Sheldrick, 1990)'
_diffrn_ambient_temperature 100(2)
_diffrn_measured_fraction_theta_full 0.999
_diffrn_measured_fraction_theta_max 0.999
_diffrn_radiation_monochromator graphite
_diffrn_radiation_source 'fine-focus sealed tube'
_diffrn_radiation_type MoK\a
_diffrn_radiation_wavelength 0.71073
_diffrn_reflns_av_R_equivalents 0.0630
_diffrn_reflns_av_sigmaI/netI 0.0451
_diffrn_reflns_limit_h_max 9
_diffrn_reflns_limit_h_min -9
_diffrn_reflns_limit_k_max 10
_diffrn_reflns_limit_k_min -10
_diffrn_reflns_limit_l_max 19
_diffrn_reflns_limit_l_min -19
_diffrn_reflns_number 25884
_diffrn_reflns_theta_full 30.07
_diffrn_reflns_theta_max 30.07
_diffrn_reflns_theta_min 1.50
_exptl_absorpt_coefficient_mu 1.011
_exptl_absorpt_correction_T_max 0.9512
_exptl_absorpt_correction_T_min 0.9057
_exptl_absorpt_correction_type multi-scan
_exptl_absorpt_process_details SADABS
_exptl_crystal_colour orange
_exptl_crystal_density_diffrn 1.639
_exptl_crystal_density_method 'not measured'
_exptl_crystal_description block
_exptl_crystal_F_000 343
_exptl_crystal_size_max 0.10
_exptl_crystal_size_mid 0.10
_exptl_crystal_size_min 0.05
_refine_diff_density_max 0.770
_refine_diff_density_min -0.795
_refine_diff_density_rms 0.209
_refine_ls_extinction_method none
_refine_ls_goodness_of_fit_ref 1.095
_refine_ls_hydrogen_treatment constr
_refine_ls_matrix_type full
_refine_ls_number_parameters 167
_refine_ls_number_reflns 4026
_refine_ls_number_restraints 0
_refine_ls_restrained_S_all 1.095
_refine_ls_R_factor_all 0.0439
_refine_ls_R_factor_gt 0.0303
_refine_ls_shift/su_max 0.000
_refine_ls_shift/su_mean 0.000
_refine_ls_structure_factor_coef Fsqd
_refine_ls_weighting_details 'calc w=1/[\s^2^(Fo^2^)+(0.0480P)^2^+0.0000P] where P=(Fo^2^+2Fc^2^)/3'
_refine_ls_weighting_scheme calc
_refine_ls_wR_factor_gt 0.0743
_refine_ls_wR_factor_ref 0.0893
_reflns_number_gt 3405
_reflns_number_total 4026
_reflns_threshold_expression >2sigma(I)
_cod_data_source_file ic800506g-file001_6.cif
_cod_data_source_block BECE586
_cod_database_code 4305505

loop_
_symmetry_equiv_pos_as_xyz
'x, y, z'
'-x, -y, -z'

loop_
_atom_site_label
_atom_site_type_symbol
_atom_site_fract_x
_atom_site_fract_y
_atom_site_fract_z
_atom_site_U_iso_or_equiv
_atom_site_adp_type
_atom_site_occupancy
_atom_site_symmetry_multiplicity
_atom_site_calc_flag
_atom_site_refinement_flags
_atom_site_disorder_assembly
_atom_site_disorder_group
Ru1 Ru 1.0000 1.0000 0.0000 0.00955(8) Uani 1 2 d S . .
Cl1 Cl 0.79499(8) 0.83430(7) -0.06628(4) 0.01413(12) Uani 1 1 d . . .
Cl2 Cl 1.23029(8) 0.74609(7) 0.04794(4) 0.01423(12) Uani 1 1 d . . .
N1 N 0.8244(3) 0.9335(3) 0.13306(14) 0.0133(4) Uani 1 1 d . . .
N2 N 0.6365(3) 0.8697(3) 0.14236(14) 0.0130(4) Uani 1 1 d . . .
H2 H 0.5760 0.8512 0.0936 0.016 Uiso 1 1 calc R . .
C1 C 0.8632(4) 0.9446(3) 0.22168(17) 0.0157(5) Uani 1 1 d . . .
H1 H 0.9843 0.9862 0.2360 0.019 Uiso 1 1 calc R . .
C2 C 0.6983(4) 0.8856(3) 0.29142(17) 0.0152(5) Uani 1 1 d . . .
C3 C 0.6535(4) 0.8679(4) 0.39352(19) 0.0243(6) Uani 1 1 d . . .
H3 H 0.7473 0.9006 0.4313 0.029 Uiso 1 1 calc R . .
C4 C 0.4709(4) 0.8022(4) 0.43681(19) 0.0265(6) Uani 1 1 d . . .
H4A H 0.4388 0.7879 0.5056 0.032 Uiso 1 1 calc R . .
C5 C 0.3304(4) 0.7557(4) 0.38092(19) 0.0251(6) Uani 1 1 d . . .
H5 H 0.2051 0.7113 0.4133 0.030 Uiso 1 1 calc R . .
C6 C 0.3676(4) 0.7720(3) 0.28129(18) 0.0194(5) Uani 1 1 d . . .
H6 H 0.2719 0.7402 0.2442 0.023 Uiso 1 1 calc R . .
C7 C 0.5552(4) 0.8385(3) 0.23746(16) 0.0138(4) Uani 1 1 d . . .
Na1 Na 1.0000 0.5000 0.0000 0.0171(3) Uani 1 2 d S . .
O1 O 0.8516(3) 0.4593(3) 0.15991(14) 0.0297(5) Uani 1 1 d . . .
O2 O 0.7191(3) 0.3747(3) 0.31539(14) 0.0294(5) Uani 1 1 d . . .
C8 C 1.0527(5) 0.2723(5) 0.3726(2) 0.0390(8) Uani 1 1 d . . .
H8A H 1.1723 0.3110 0.3948 0.058 Uiso 1 1 calc R . .
H8B H 1.0946 0.2269 0.3138 0.058 Uiso 1 1 calc R . .
H8C H 0.9935 0.1766 0.4248 0.058 Uiso 1 1 calc R . .
C9 C 0.8961(5) 0.4290(4) 0.3485(2) 0.0333(7) Uani 1 1 d . . .
H9A H 0.8547 0.4758 0.4077 0.040 Uiso 1 1 calc R . .
H9B H 0.9564 0.5266 0.2965 0.040 Uiso 1 1 calc R . .
C10 C 0.7140(4) 0.3971(3) 0.21803(18) 0.0190(5) Uani 1 1 d . . .
C11 C 0.5223(4) 0.3410(4) 0.1933(2) 0.0272(6) Uani 1 1 d . . .
H11A H 0.5332 0.3433 0.1232 0.033 Uiso 1 1 calc R . .
H11B H 0.4072 0.4238 0.2083 0.033 Uiso 1 1 calc R . .
H11C H 0.4996 0.2189 0.2323 0.033 Uiso 1 1 calc R . .

loop_
_atom_site_aniso_label
_atom_site_aniso_U_11
_atom_site_aniso_U_22
_atom_site_aniso_U_33
_atom_site_aniso_U_23
_atom_site_aniso_U_13
_atom_site_aniso_U_12
Ru1 0.00864(13) 0.00994(13) 0.01023(13) -0.00240(9) -0.00113(9) -0.00121(9)
Cl1 0.0137(3) 0.0150(3) 0.0149(3) -0.0044(2) -0.0025(2) -0.0038(2)
Cl2 0.0136(3) 0.0128(3) 0.0165(3) -0.0036(2) -0.0037(2) 0.0006(2)
N1 0.0107(9) 0.0142(9) 0.0153(9) -0.0040(7) -0.0015(7) -0.0014(7)
N2 0.0097(9) 0.0164(10) 0.0133(9) -0.0034(7) -0.0007(7) -0.0039(7)
C1 0.0151(11) 0.0180(12) 0.0146(11) -0.0037(9) -0.0036(9) -0.0015(9)
C2 0.0160(11) 0.0169(11) 0.0129(11) -0.0036(9) -0.0022(9) -0.0013(9)
C3 0.0251(14) 0.0330(15) 0.0158(12) -0.0049(11) -0.0039(10) -0.0067(11)
C4 0.0282(15) 0.0382(16) 0.0127(12) -0.0062(11) 0.0039(10) -0.0075(12)
C5 0.0193(13) 0.0356(16) 0.0193(13) -0.0051(11) 0.0053(10) -0.0083(11)
C6 0.0165(12) 0.0238(13) 0.0178(12) -0.0039(10) 0.0005(9) -0.0059(10)
C7 0.0139(11) 0.0152(11) 0.0113(10) -0.0021(8) -0.0005(8) 0.0006(9)
Na1 0.0239(7) 0.0130(7) 0.0145(6) -0.0029(5) 0.0009(5) -0.0052(5)
O1 0.0407(12) 0.0289(11) 0.0196(10) -0.0078(8) 0.0095(9) -0.0112(9)
O2 0.0326(11) 0.0361(12) 0.0181(9) -0.0007(8) -0.0037(8) -0.0097(9)
C8 0.0368(18) 0.0412(19) 0.0373(18) -0.0039(14) -0.0066(14) -0.0060(15)
C9 0.0417(18) 0.0338(17) 0.0262(15) -0.0062(12) -0.0061(13) -0.0106(14)
C10 0.0229(13) 0.0159(12) 0.0174(12) -0.0047(9) 0.0010(9) 0.0017(10)
C11 0.0220(14) 0.0291(15) 0.0312(15) -0.0089(12) -0.0059(11) 0.0024(11)

loop_
_atom_type_symbol
_atom_type_description
_atom_type_scat_dispersion_real
_atom_type_scat_dispersion_imag
_atom_type_scat_source
C C 0.0033 0.0016 'International Tables Vol C Tables 4.2.6.8 and 6.1.1.4'
H H 0.0000 0.0000 'International Tables Vol C Tables 4.2.6.8 and 6.1.1.4'
Cl Cl 0.1484 0.1585 'International Tables Vol C Tables 4.2.6.8 and 6.1.1.4'
N N 0.0061 0.0033 'International Tables Vol C Tables 4.2.6.8 and 6.1.1.4'
Na Na 0.0362 0.0249 'International Tables Vol C Tables 4.2.6.8 and 6.1.1.4'
O O 0.0106 0.0060 'International Tables Vol C Tables 4.2.6.8 and 6.1.1.4'
Ru Ru -1.2594 0.8363 'International Tables Vol C Tables 4.2.6.8 and 6.1.1.4'

loop_
_geom_angle_atom_site_label_1
_geom_angle_atom_site_label_2
_geom_angle_atom_site_label_3
_geom_angle
_geom_angle_site_symmetry_1
_geom_angle_site_symmetry_3
_geom_angle_publ_flag
N1 Ru1 N1 180.00(11) . 2_775 ?
N1 Ru1 Cl2 91.33(5) . . ?
N1 Ru1 Cl2 88.67(5) 2_775 . ?
N1 Ru1 Cl2 88.67(5) . 2_775 ?
N1 Ru1 Cl2 91.33(5) 2_775 2_775 ?
Cl2 Ru1 Cl2 180.0 . 2_775 ?
N1 Ru1 Cl1 90.51(6) . 2_775 ?
N1 Ru1 Cl1 89.49(6) 2_775 2_775 ?
Cl2 Ru1 Cl1 88.61(2) . 2_775 ?
Cl2 Ru1 Cl1 91.39(2) 2_775 2_775 ?
N1 Ru1 Cl1 89.49(6) . . ?
N1 Ru1 Cl1 90.51(6) 2_775 . ?
Cl2 Ru1 Cl1 91.39(2) . . ?
Cl2 Ru1 Cl1 88.61(2) 2_775 . ?
Cl1 Ru1 Cl1 180.0 2_775 . ?
Ru1 Cl1 Na1 96.910(19) . . ?
Ru1 Cl2 Na1 96.401(19) . . ?
C1 N1 N2 107.39(19) . . ?
C1 N1 Ru1 129.64(17) . . ?
N2 N1 Ru1 122.96(15) . . ?
C7 N2 N1 110.53(19) . . ?
C7 N2 H2 124.7 . . ?
N1 N2 H2 124.7 . . ?
N1 C1 C2 110.1(2) . . ?
N1 C1 H1 124.9 . . ?
C2 C1 H1 124.9 . . ?
C7 C2 C1 105.0(2) . . ?
C7 C2 C3 119.5(2) . . ?
C1 C2 C3 135.5(2) . . ?
C4 C3 C2 118.3(3) . . ?
C4 C3 H3 120.9 . . ?
C2 C3 H3 120.9 . . ?
C3 C4 C5 121.0(2) . . ?
C3 C4 H4A 119.5 . . ?
C5 C4 H4A 119.5 . . ?
C6 C5 C4 122.5(3) . . ?
C6 C5 H5 118.7 . . ?
C4 C5 H5 118.7 . . ?
C5 C6 C7 116.2(2) . . ?
C5 C6 H6 121.9 . . ?
C7 C6 H6 121.9 . . ?
N2 C7 C2 107.0(2) . . ?
N2 C7 C6 130.5(2) . . ?
C2 C7 C6 122.5(2) . . ?
O1 Na1 O1 180.00(10) 2_765 . ?
O1 Na1 Cl1 94.58(5) 2_765 2_765 ?
O1 Na1 Cl1 85.42(5) . 2_765 ?
O1 Na1 Cl1 85.42(5) 2_765 . ?
O1 Na1 Cl1 94.58(5) . . ?
Cl1 Na1 Cl1 180.0 2_765 . ?
O1 Na1 Cl2 94.76(5) 2_765 . ?
O1 Na1 Cl2 85.24(5) . . ?
Cl1 Na1 Cl2 105.443(16) 2_765 . ?
Cl1 Na1 Cl2 74.557(16) . . ?
O1 Na1 Cl2 85.24(5) 2_765 2_765 ?
O1 Na1 Cl2 94.76(5) . 2_765 ?
Cl1 Na1 Cl2 74.557(16) 2_765 2_765 ?
Cl1 Na1 Cl2 105.443(16) . 2_765 ?
Cl2 Na1 Cl2 180.0 . 2_765 ?
C10 O1 Na1 145.9(2) . . ?
C10 O2 C9 117.6(2) . . ?
C9 C8 H8A 109.5 . . ?
C9 C8 H8B 109.5 . . ?
H8A C8 H8B 109.5 . . ?
C9 C8 H8C 109.5 . . ?
H8A C8 H8C 109.5 . . ?
H8B C8 H8C 109.5 . . ?
O2 C9 C8 110.3(3) . . ?
O2 C9 H9A 109.6 . . ?
C8 C9 H9A 109.6 . . ?
O2 C9 H9B 109.6 . . ?
C8 C9 H9B 109.6 . . ?
H9A C9 H9B 108.1 . . ?
O1 C10 O2 121.8(3) . . ?
O1 C10 C11 125.8(3) . . ?
O2 C10 C11 112.3(2) . . ?
C10 C11 H11A 109.5 . . ?
C10 C11 H11B 109.5 . . ?
H11A C11 H11B 109.5 . . ?
C10 C11 H11C 109.5 . . ?
H11A C11 H11C 109.5 . . ?
H11B C11 H11C 109.5 . . ?

loop_
_geom_bond_atom_site_label_1
_geom_bond_atom_site_label_2
_geom_bond_distance
_geom_bond_site_symmetry_2
_geom_bond_publ_flag
Ru1 N1 2.0680(19) . ?
Ru1 N1 2.0680(19) 2_775 ?
Ru1 Cl2 2.3556(5) . ?
Ru1 Cl2 2.3556(5) 2_775 ?
Ru1 Cl1 2.3596(6) 2_775 ?
Ru1 Cl1 2.3596(6) . ?
Cl1 Na1 2.7743(6) . ?
Cl2 Na1 2.7967(6) . ?
N1 C1 1.329(3) . ?
N1 N2 1.360(3) . ?
N2 C7 1.359(3) . ?
N2 H2 0.8800 . ?
C1 C2 1.411(3) . ?
C1 H1 0.9500 . ?
C2 C7 1.404(3) . ?
C2 C3 1.412(3) . ?
C3 C4 1.372(4) . ?
C3 H3 0.9500 . ?
C4 C5 1.408(4) . ?
C4 H4A 0.9500 . ?
C5 C6 1.375(4) . ?
C5 H5 0.9500 . ?
C6 C7 1.405(3) . ?
C6 H6 0.9500 . ?
Na1 O1 2.3142(19) 2_765 ?
Na1 O1 2.3142(19) . ?
Na1 Cl1 2.7743(6) 2_765 ?
Na1 Cl2 2.7967(6) 2_765 ?
O1 C10 1.204(3) . ?
O2 C10 1.344(3) . ?
O2 C9 1.441(4) . ?
C8 C9 1.503(4) . ?
C8 H8A 0.9800 . ?
C8 H8B 0.9800 . ?
C8 H8C 0.9800 . ?
C9 H9A 0.9900 . ?
C9 H9B 0.9900 . ?
C10 C11 1.480(4) . ?
C11 H11A 0.9800 . ?
C11 H11B 0.9800 . ?
C11 H11C 0.9800 . ?

loop_
_geom_torsion_atom_site_label_1
_geom_torsion_atom_site_label_2
_geom_torsion_atom_site_label_3
_geom_torsion_atom_site_label_4
_geom_torsion
_geom_torsion_site_symmetry_1
_geom_torsion_site_symmetry_2
_geom_torsion_site_symmetry_3
_geom_torsion_site_symmetry_4
_geom_torsion_publ_flag
N1 Ru1 Cl1 Na1 -84.31(5) . . . . ?
N1 Ru1 Cl1 Na1 95.69(5) 2_775 . . . ?
Cl2 Ru1 Cl1 Na1 7.008(19) . . . . ?
Cl2 Ru1 Cl1 Na1 -172.992(19) 2_775 . . . ?
N1 Ru1 Cl2 Na1 82.58(6) . . . . ?
N1 Ru1 Cl2 Na1 -97.42(6) 2_775 . . . ?
Cl1 Ru1 Cl2 Na1 173.056(19) 2_775 . . . ?
Cl1 Ru1 Cl2 Na1 -6.944(19) . . . . ?
Cl2 Ru1 N1 C1 72.9(2) . . . . ?
Cl2 Ru1 N1 C1 -107.1(2) 2_775 . . . ?
Cl1 Ru1 N1 C1 -15.7(2) 2_775 . . . ?
Cl1 Ru1 N1 C1 164.3(2) . . . . ?
Cl2 Ru1 N1 N2 -108.21(16) . . . . ?
Cl2 Ru1 N1 N2 71.79(16) 2_775 . . . ?
Cl1 Ru1 N1 N2 163.17(16) 2_775 . . . ?
Cl1 Ru1 N1 N2 -16.83(16) . . . . ?
C1 N1 N2 C7 -0.5(2) . . . . ?
Ru1 N1 N2 C7 -179.55(15) . . . . ?
N2 N1 C1 C2 0.5(3) . . . . ?
Ru1 N1 C1 C2 179.46(15) . . . . ?
N1 C1 C2 C7 -0.3(3) . . . . ?
N1 C1 C2 C3 -179.8(3) . . . . ?
C7 C2 C3 C4 0.9(4) . . . . ?
C1 C2 C3 C4 -179.6(3) . . . . ?
C2 C3 C4 C5 -0.8(4) . . . . ?
C3 C4 C5 C6 0.4(4) . . . . ?
C4 C5 C6 C7 -0.1(4) . . . . ?
N1 N2 C7 C2 0.3(2) . . . . ?
N1 N2 C7 C6 -179.5(2) . . . . ?
C1 C2 C7 N2 0.0(2) . . . . ?
C3 C2 C7 N2 179.6(2) . . . . ?
C1 C2 C7 C6 179.8(2) . . . . ?
C3 C2 C7 C6 -0.6(4) . . . . ?
C5 C6 C7 N2 179.9(2) . . . . ?
C5 C6 C7 C2 0.2(4) . . . . ?
Ru1 Cl1 Na1 O1 -102.35(6) . . . 2_765 ?
Ru1 Cl1 Na1 O1 77.65(6) . . . . ?
Ru1 Cl1 Na1 Cl2 -6.118(16) . . . . ?
Ru1 Cl1 Na1 Cl2 173.882(16) . . . 2_765 ?
Ru1 Cl2 Na1 O1 90.03(5) . . . 2_765 ?
Ru1 Cl2 Na1 O1 -89.97(5) . . . . ?
Ru1 Cl2 Na1 Cl1 -173.878(16) . . . 2_765 ?
Ru1 Cl2 Na1 Cl1 6.122(16) . . . . ?
Cl1 Na1 O1 C10 -86.5(3) 2_765 . . . ?
Cl1 Na1 O1 C10 93.5(3) . . . . ?
Cl2 Na1 O1 C10 167.5(3) . . . . ?
Cl2 Na1 O1 C10 -12.5(3) 2_765 . . . ?
C10 O2 C9 C8 -93.1(3) . . . . ?
Na1 O1 C10 O2 164.5(2) . . . . ?
Na1 O1 C10 C11 -17.0(5) . . . . ?
C9 O2 C10 O1 0.3(4) . . . . ?
C9 O2 C10 C11 -178.4(2) . . . . ?
